data_2235334
loop_
_publ_author_name
'Moreno-Fuquen, Rodolfo'
'Grande, Carlos'
'Advincula, Rigoberto C.'
'Tenorio, Juan C.'
'Ellena, Javier'

_publ_section_title
;
 9-(4-Bromobutyl)-9<i>H</i>-carbazole
;
_journal_coeditor_code ZS2201
_journal_issue 6
_journal_name_full 'Acta Crystallographica Section E'
_journal_page_first o1853
_journal_paper_doi 10.1107/S1600536812022398
_journal_volume 68
_journal_year 2012
_chemical_formula_iupac 'C16 H16 Br N'
_chemical_formula_moiety 'C16 H16 Br N'
_chemical_formula_sum 'C16 H16 Br N'
_chemical_formula_weight 302.21
_chemical_melting_point 379.0(10)
_chemical_name_common 9-(4-bromobutyl)-9<i>H</i>-carbazole
_chemical_name_systematic
;
9-(4-Bromobutyl)-9<i>H</i>-carbazole
;
_space_group_IT_number 61
_symmetry_cell_setting orthorhombic
_symmetry_space_group_name_Hall '-P 2ac 2ab'
_symmetry_space_group_name_H-M 'P b c a'
_atom_sites_solution_hydrogens geom
_atom_sites_solution_primary direct
_atom_sites_solution_secondary difmap
_audit_creation_method SHELXL-97
_cell_angle_alpha 90.00
_cell_angle_beta 90.00
_cell_angle_gamma 90.00
_cell_formula_units_Z 8
_cell_length_a 16.0949(4)
_cell_length_b 7.7012(2)
_cell_length_c 22.6874(4)
_cell_measurement_reflns_used 18997
_cell_measurement_temperature 293
_cell_measurement_theta_max 26.37
_cell_measurement_theta_min 2.91
_cell_volume 2812.10(11)
_computing_cell_refinement 'SCALEPACK (Otwinowski & Minor, 1997)'
_computing_data_collection 'COLLECT (Nonius, 2000)'
_computing_data_reduction 'DENZO and SCALEPACK (Otwinowski & Minor, 1997'
_computing_molecular_graphics 'ORTEP-3 for Windows (Farrugia, 1997) and Mercury (Macrae <i>et al.</i>, 2006)'
_computing_publication_material 'WinGX (Farrugia, 1999)'
_computing_structure_refinement 'SHELXL97 (Sheldrick, 2008)'
_computing_structure_solution 'SHELXS97 (Sheldrick, 2008)'
_diffrn_ambient_temperature 293
_diffrn_measured_fraction_theta_full 0.994
_diffrn_measured_fraction_theta_max 0.994
_diffrn_measurement_device '95mm CCD camera on \k-goniostat'
_diffrn_measurement_device_type 'Nonius KappaCCD'
_diffrn_measurement_method 'CCD rotation images, thick slices'
_diffrn_radiation_monochromator graphite
_diffrn_radiation_source 'fine-focus sealed tube'
_diffrn_radiation_type MoK\a
_diffrn_radiation_wavelength 0.71073
_diffrn_reflns_av_R_equivalents 0.0423
_diffrn_reflns_av_sigmaI/netI 0.0211
_diffrn_reflns_limit_h_max 20
_diffrn_reflns_limit_h_min -20
_diffrn_reflns_limit_k_max 9
_diffrn_reflns_limit_k_min -9
_diffrn_reflns_limit_l_max 19
_diffrn_reflns_limit_l_min -28
_diffrn_reflns_number 25173
_diffrn_reflns_theta_full 26.38
_diffrn_reflns_theta_max 26.38
_diffrn_reflns_theta_min 3.59
_diffrn_standards_number 0
_exptl_absorpt_coefficient_mu 2.906
_exptl_absorpt_correction_T_max 0.5886
_exptl_absorpt_correction_T_min 0.5098
_exptl_absorpt_correction_type multi-scan
_exptl_absorpt_process_details '(SADABS; Sheldrick, 1996)'
_exptl_crystal_colour colourless
_exptl_crystal_density_diffrn 1.428
_exptl_crystal_density_method 'not measured'
_exptl_crystal_description prism
_exptl_crystal_F_000 1232
_exptl_crystal_size_max 0.24
_exptl_crystal_size_mid 0.21
_exptl_crystal_size_min 0.17
_refine_diff_density_max 0.381
_refine_diff_density_min -0.445
_refine_ls_extinction_method none
_refine_ls_goodness_of_fit_ref 1.034
_refine_ls_hydrogen_treatment constr
_refine_ls_matrix_type full
_refine_ls_number_parameters 163
_refine_ls_number_reflns 2860
_refine_ls_number_restraints 0
_refine_ls_restrained_S_all 1.040
_refine_ls_R_factor_all 0.0732
_refine_ls_R_factor_gt 0.0490
_refine_ls_shift/su_max 0.000
_refine_ls_shift/su_mean 0.000
_refine_ls_structure_factor_coef Fsqd
_refine_ls_weighting_details 'calc w=1/[\s^2^(Fo^2^)+(0.0640P)^2^+2.1492P] where P=(Fo^2^+2Fc^2^)/3'
_refine_ls_weighting_scheme calc
_refine_ls_wR_factor_gt 0.1283
_refine_ls_wR_factor_ref 0.1461
_reflns_number_gt 2002
_reflns_number_total 2860
_reflns_threshold_expression I>2\s(I)
_cod_data_source_file zs2201.cif
_cod_data_source_block I
_cod_database_code 2235334
_cod_database_fobs_code 2235334

loop_
_symmetry_equiv_pos_as_xyz
'x, y, z'
'-x+1/2, -y, z+1/2'
'x+1/2, -y+1/2, -z'
'-x, y+1/2, -z+1/2'
'-x, -y, -z'
'x-1/2, y, -z-1/2'
'-x-1/2, y-1/2, z'
'x, -y-1/2, z-1/2'

loop_
_atom_site_type_symbol
_atom_site_label
_atom_site_fract_x
_atom_site_fract_y
_atom_site_fract_z
_atom_site_U_iso_or_equiv
_atom_site_adp_type
_atom_site_calc_flag
_atom_site_refinement_flags
_atom_site_occupancy
_atom_site_symmetry_multiplicity
Br Br 0.35086(4) 1.17737(6) 0.51126(3) 0.1073(3) Uani d U 1 1
N N1 0.43223(16) 0.4566(3) 0.63370(11) 0.0617(6) Uani d . 1 1
C C1 0.5664(2) 0.4352(6) 0.57887(17) 0.0885(11) Uani d U 1 1
H H1 0.5559 0.5272 0.5534 0.106 Uiso calc R 1 1
C C2 0.6389(3) 0.3424(9) 0.5758(2) 0.1156(19) Uani d U 1 1
H H2 0.6783 0.3726 0.5476 0.139 Uiso calc R 1 1
C C3 0.6552(3) 0.2047(9) 0.6134(3) 0.118(2) Uani d . 1 1
H H3 0.7049 0.1442 0.6098 0.141 Uiso calc R 1 1
C C4 0.5985(3) 0.1559(6) 0.6562(2) 0.0960(14) Uani d . 1 1
H H4 0.6096 0.0633 0.6813 0.115 Uiso calc R 1 1
C C5 0.4308(3) 0.1312(5) 0.74590(18) 0.0816(11) Uani d . 1 1
H H5 0.4668 0.0449 0.7589 0.098 Uiso calc R 1 1
C C6 0.3562(3) 0.1551(6) 0.7728(2) 0.0954(14) Uani d . 1 1
H H6 0.3414 0.0846 0.8045 0.115 Uiso calc R 1 1
C C7 0.3019(3) 0.2824(5) 0.75390(18) 0.0859(11) Uani d . 1 1
H H7 0.2510 0.2951 0.7728 0.103 Uiso calc R 1 1
C C8 0.3215(2) 0.3911(5) 0.70768(16) 0.0702(9) Uani d . 1 1
H H8 0.2848 0.4770 0.6953 0.084 Uiso calc R 1 1
C C10 0.5093(2) 0.3865(5) 0.62154(14) 0.0655(8) Uani d . 1 1
C C11 0.5247(2) 0.2484(5) 0.66088(16) 0.0681(9) Uani d . 1 1
C C12 0.4529(2) 0.2368(4) 0.69877(14) 0.0624(8) Uani d . 1 1
C C13 0.39748(19) 0.3677(4) 0.68040(14) 0.0578(7) Uani d . 1 1
C C14 0.3937(2) 0.6011(4) 0.60257(15) 0.0690(9) Uani d . 1 1
H H14A 0.3347 0.5782 0.5985 0.083 Uiso calc R 1 1
H H14B 0.4172 0.6086 0.5633 0.083 Uiso calc R 1 1
C C15 0.4052(3) 0.7739(5) 0.63337(18) 0.0841(11) Uani d U 1 1
H H15A 0.4641 0.8002 0.6356 0.101 Uiso calc R 1 1
H H15B 0.3841 0.7652 0.6733 0.101 Uiso calc R 1 1
C C16 0.3595(2) 0.9255(5) 0.60072(19) 0.0807(10) Uani d U 1 1
H H16A 0.3055 0.8862 0.5872 0.097 Uiso calc R 1 1
H H16B 0.3510 1.0218 0.6277 0.097 Uiso calc R 1 1
C C17 0.4087(3) 0.9825(5) 0.55080(19) 0.0903(11) Uani d U 1 1
H H17A 0.4160 0.8872 0.5233 0.108 Uiso calc R 1 1
H H17B 0.4631 1.0198 0.5641 0.108 Uiso calc R 1 1

loop_
_atom_site_aniso_label
_atom_site_aniso_U_11
_atom_site_aniso_U_22
_atom_site_aniso_U_33
_atom_site_aniso_U_12
_atom_site_aniso_U_13
_atom_site_aniso_U_23
Br 0.1314(5) 0.0737(3) 0.1168(4) -0.0018(2) -0.0395(3) 0.0214(2)
N1 0.0734(16) 0.0522(14) 0.0593(15) 0.0028(12) -0.0059(12) 0.0041(12)
C1 0.086(2) 0.113(3) 0.066(2) -0.008(2) 0.002(2) -0.015(2)
C2 0.083(3) 0.180(6) 0.084(3) 0.001(3) 0.003(2) -0.043(4)
C3 0.081(3) 0.167(6) 0.106(4) 0.039(3) -0.023(3) -0.062(4)
C4 0.090(3) 0.102(3) 0.096(3) 0.032(2) -0.035(3) -0.031(2)
C5 0.101(3) 0.063(2) 0.081(2) -0.009(2) -0.031(2) 0.0146(18)
C6 0.115(4) 0.088(3) 0.083(3) -0.033(3) -0.014(3) 0.025(2)
C7 0.081(3) 0.095(3) 0.081(2) -0.023(2) 0.000(2) 0.006(2)
C8 0.0662(19) 0.069(2) 0.075(2) -0.0044(17) -0.0103(17) 0.0006(18)
C10 0.072(2) 0.0667(19) 0.0577(18) -0.0047(16) -0.0081(16) -0.0118(16)
C11 0.070(2) 0.0630(19) 0.071(2) 0.0079(17) -0.0221(17) -0.0164(17)
C12 0.075(2) 0.0460(15) 0.0662(19) -0.0012(15) -0.0232(16) -0.0021(14)
C13 0.0655(18) 0.0486(15) 0.0595(17) -0.0051(14) -0.0124(15) -0.0006(13)
C14 0.086(2) 0.0568(18) 0.0639(19) -0.0002(17) -0.0141(17) 0.0060(15)
C15 0.106(3) 0.066(2) 0.080(2) -0.0028(19) -0.013(2) -0.0008(18)
C16 0.079(2) 0.067(2) 0.096(3) -0.0004(17) 0.0006(19) -0.0061(19)
C17 0.098(3) 0.077(2) 0.095(3) -0.003(2) -0.010(2) 0.008(2)

loop_
_atom_type_symbol
_atom_type_description
_atom_type_scat_dispersion_real
_atom_type_scat_dispersion_imag
_atom_type_scat_source
O O 0.0106 0.0060 'International Tables Vol C Tables 4.2.6.8 and 6.1.1.4'
N N 0.0061 0.0033 'International Tables Vol C Tables 4.2.6.8 and 6.1.1.4'
C C 0.0033 0.0016 'International Tables Vol C Tables 4.2.6.8 and 6.1.1.4'
H H 0.0000 0.0000 'International Tables Vol C Tables 4.2.6.8 and 6.1.1.4'

loop_
_geom_angle_atom_site_label_1
_geom_angle_atom_site_label_2
_geom_angle_atom_site_label_3
_geom_angle
C13 N1 C10 108.9(3)
C13 N1 C14 125.4(3)
C10 N1 C14 125.8(3)
C2 C1 C10 117.3(5)
C2 C1 H1 121.3
C10 C1 H1 121.3
C1 C2 C3 121.9(5)
C1 C2 H2 119.0
C3 C2 H2 119.0
C2 C3 C4 121.0(4)
C2 C3 H3 119.5
C4 C3 H3 119.5
C3 C4 C11 118.5(5)
C3 C4 H4 120.7
C11 C4 H4 120.7
C6 C5 C12 119.6(4)
C6 C5 H5 120.2
C12 C5 H5 120.2
C5 C6 C7 120.9(4)
C5 C6 H6 119.5
C7 C6 H6 119.5
C8 C7 C6 121.6(4)
C8 C7 H7 119.2
C6 C7 H7 119.2
C7 C8 C13 117.6(3)
C7 C8 H8 121.2
C13 C8 H8 121.2
N1 C10 C1 129.0(4)
N1 C10 C11 109.0(3)
C1 C10 C11 122.0(4)
C4 C11 C10 119.3(4)
C4 C11 C12 134.3(4)
C10 C11 C12 106.5(3)
C5 C12 C13 118.9(4)
C5 C12 C11 134.4(3)
C13 C12 C11 106.6(3)
N1 C13 C8 129.6(3)
N1 C13 C12 109.0(3)
C8 C13 C12 121.4(3)
N1 C14 C15 113.3(3)
N1 C14 H14A 108.9
C15 C14 H14A 108.9
N1 C14 H14B 108.9
C15 C14 H14B 108.9
H14A C14 H14B 107.7
C14 C15 C16 112.3(3)
C14 C15 H15A 109.1
C16 C15 H15A 109.1
C14 C15 H15B 109.1
C16 C15 H15B 109.1
H15A C15 H15B 107.9
C17 C16 C15 109.7(3)
C17 C16 H16A 109.7
C15 C16 H16A 109.7
C17 C16 H16B 109.7
C15 C16 H16B 109.7
H16A C16 H16B 108.2
C16 C17 Br 109.0(3)
C16 C17 H17A 109.9
Br C17 H17A 109.9
C16 C17 H17B 109.9
Br C17 H17B 109.9
H17A C17 H17B 108.3

loop_
_geom_bond_atom_site_label_1
_geom_bond_atom_site_label_2
_geom_bond_distance
Br C17 1.981(4)
N1 C13 1.380(4)
N1 C10 1.380(4)
N1 C14 1.457(4)
C1 C2 1.371(7)
C1 C10 1.387(5)
C1 H1 0.9300
C2 C3 1.385(9)
C2 H2 0.9300
C3 C4 1.386(8)
C3 H3 0.9300
C4 C11 1.389(5)
C4 H4 0.9300
C5 C6 1.360(6)
C5 C12 1.389(5)
C5 H5 0.9300
C6 C7 1.382(6)
C6 H6 0.9300
C7 C8 1.378(5)
C7 H7 0.9300
C8 C13 1.383(5)
C8 H8 0.9300
C10 C11 1.411(5)
C11 C12 1.442(5)
C12 C13 1.409(4)
C14 C15 1.514(5)
C14 H14A 0.9700
C14 H14B 0.9700
C15 C16 1.567(5)
C15 H15A 0.9700
C15 H15B 0.9700
C16 C17 1.450(6)
C16 H16A 0.9700
C16 H16B 0.9700
C17 H17A 0.9700
C17 H17B 0.9700

loop_
_geom_torsion_atom_site_label_1
_geom_torsion_atom_site_label_2
_geom_torsion_atom_site_label_3
_geom_torsion_atom_site_label_4
_geom_torsion
C10 C1 C2 C3 0.2(7)
C1 C2 C3 C4 -0.5(8)
C2 C3 C4 C11 -0.1(7)
C12 C5 C6 C7 0.2(6)
C5 C6 C7 C8 -0.7(7)
C6 C7 C8 C13 0.4(6)
C13 N1 C10 C1 -179.4(3)
C14 N1 C10 C1 0.5(5)
C13 N1 C10 C11 0.4(3)
C14 N1 C10 C11 -179.7(3)
C2 C1 C10 N1 -179.6(4)
C2 C1 C10 C11 0.6(5)
C3 C4 C11 C10 0.9(5)
C3 C4 C11 C12 -179.9(4)
N1 C10 C11 C4 178.9(3)
C1 C10 C11 C4 -1.2(5)
N1 C10 C11 C12 -0.4(3)
C1 C10 C11 C12 179.4(3)
C6 C5 C12 C13 0.6(5)
C6 C5 C12 C11 180.0(4)
C4 C11 C12 C5 1.6(7)
C10 C11 C12 C5 -179.1(4)
C4 C11 C12 C13 -179.0(4)
C10 C11 C12 C13 0.3(3)
C10 N1 C13 C8 -179.7(3)
C14 N1 C13 C8 0.4(5)
C10 N1 C13 C12 -0.2(3)
C14 N1 C13 C12 179.9(3)
C7 C8 C13 N1 179.9(3)
C7 C8 C13 C12 0.5(5)
C5 C12 C13 N1 179.5(3)
C11 C12 C13 N1 0.0(3)
C5 C12 C13 C8 -1.0(5)
C11 C12 C13 C8 179.5(3)
C13 N1 C14 C15 82.5(4)
C10 N1 C14 C15 -97.3(4)
N1 C14 C15 C16 -177.1(3)
C14 C15 C16 C17 -79.7(4)
C15 C16 C17 Br -178.8(3)

loop_
_cod_related_entry_id
_cod_related_entry_database
_cod_related_entry_code
1 ChemSpider 14099989
